data_4033017
loop_
_publ_author_name
'Parker, Patrick D.'
'Lemercier, B\'er\'enice C.'
'Pierce, Joshua G.'

_publ_section_title
;
 Synthesis of Quaternary-Substituted Thiazolines via Halocyclization of
 S-Allyl Thioimidate Salts
;
_journal_name_full 'The Journal of Organic Chemistry'
_journal_paper_doi 10.1021/acs.joc.7b02299
_journal_year 2017
_chemical_absolute_configuration ad
_chemical_formula_moiety 'C11 H13 Cl N S, Br'
_chemical_formula_sum 'C11 H13 Br Cl N S'
_chemical_formula_weight 306.64
_chemical_name_common PP0661
_space_group_crystal_system monoclinic
_space_group_IT_number 4
_space_group_name_Hall 'P 2yb'
_space_group_name_H-M_alt 'P 1 21 1'
_symmetry_space_group_name_Hall 'P 2yb'
_symmetry_space_group_name_H-M 'P 1 21 1'
_atom_sites_solution_hydrogens mixed
_cell_angle_alpha 90
_cell_angle_beta 107.1752(13)
_cell_angle_gamma 90
_cell_formula_units_Z 4
_cell_length_a 6.8230(4)
_cell_length_b 26.0046(16)
_cell_length_c 7.2754(5)
_cell_measurement_reflns_used 9979
_cell_measurement_temperature 100.(2)
_cell_measurement_theta_max 36.3941
_cell_measurement_theta_min 3.0337
_cell_volume 1233.31(14)
_computing_cell_refinement 'SAINT V8.38A (Bruker AXS Inc., 2017)'
_computing_data_collection 'Bruker Instrument Service v2013.12.0.0'
_computing_data_reduction 'SAINT V8.38A (Bruker AXS Inc., 2017)'
_computing_molecular_graphics 'shelXle (C.B. Huebschle, rev 833)'
_computing_structure_refinement 'SHELXL-2016/6 (Sheldrick, 2016)'
_diffrn_ambient_temperature 100.(2)
_diffrn_detector_area_resol_mean 8.3333
_diffrn_measured_fraction_theta_full 0.992
_diffrn_measured_fraction_theta_max 0.992
_diffrn_measurement_device_type 'Bruker-Nonius X8 Kappa APEX II'
_diffrn_measurement_method 'phi and omega scans'
_diffrn_radiation_monochromator graphite
_diffrn_radiation_type MoK\a
_diffrn_radiation_wavelength 0.71073
_diffrn_reflns_av_R_equivalents 0.0000
_diffrn_reflns_av_unetI/netI 0.0421
_diffrn_reflns_limit_h_max 11
_diffrn_reflns_limit_h_min -11
_diffrn_reflns_limit_k_max 43
_diffrn_reflns_limit_k_min -43
_diffrn_reflns_limit_l_max 12
_diffrn_reflns_limit_l_min -10
_diffrn_reflns_number 25429
_diffrn_reflns_theta_full 37.61
_diffrn_reflns_theta_max 37.61
_diffrn_reflns_theta_min 2.93
_diffrn_source 'fine-focus sealed tube'
_exptl_absorpt_coefficient_mu 3.686
_exptl_absorpt_correction_T_max 0.59
_exptl_absorpt_correction_T_min 0.39
_exptl_absorpt_correction_type multi-scan
_exptl_absorpt_process_details 'TWINABS - Bruker AXS scaling for twinned crystals - Version 2012/1'
_exptl_crystal_colour colourless
_exptl_crystal_density_diffrn 1.651
_exptl_crystal_density_method 'not measured'
_exptl_crystal_description block
_exptl_crystal_F_000 616
_exptl_crystal_size_max 0.364
_exptl_crystal_size_mid 0.200
_exptl_crystal_size_min 0.160
_refine_diff_density_max 4.789
_refine_diff_density_min -1.611
_refine_ls_abs_structure_details
;

Flack x determined using 3976 quotients [(I+)-(I-)]/[(I+)+(I-)]
(Parsons, Flack and Wagner, Acta Cryst. B69 (2013) 249-259).
;
_refine_ls_abs_structure_Flack 0.026(5)
_refine_ls_extinction_method none
_refine_ls_goodness_of_fit_ref 1.016
_refine_ls_hydrogen_treatment mixed
_refine_ls_matrix_type full
_refine_ls_number_parameters 280
_refine_ls_number_reflns 25429
_refine_ls_number_restraints 2
_refine_ls_restrained_S_all 1.016
_refine_ls_R_factor_all 0.0714
_refine_ls_R_factor_gt 0.0588
_refine_ls_shift/su_max 0.000
_refine_ls_shift/su_mean 0.000
_refine_ls_structure_factor_coef Fsqd
_refine_ls_weighting_details 'w=1/[\s^2^(Fo^2^)+(0.0720P)^2^+2.9388P] where P=(Fo^2^+2Fc^2^)/3'
_refine_ls_weighting_scheme calc
_refine_ls_wR_factor_gt 0.1433
_refine_ls_wR_factor_ref 0.1509
_reflns_number_gt 21403
_reflns_number_total 25429
_reflns_threshold_expression 'I > 2\s(I)'
_cod_data_source_file jo7b02299_si_002.cif
_cod_data_source_block rds620
_cod_depositor_comments
;
The following automatic conversions were performed:

'_exptl_absorpt_correction_type' value 'Multi-Scan' changed to
'multi-scan' according to
/home/data/users/saulius/crontab/automatic-downloads/rss-feeds/ACS/lib/dictionaries/cif_core.dic
dictionary named 'cif_core.dic' version 2.4.2 from 2011-04-26.

Automatic conversion script
Id: cif_fix_values 4973 2017-02-22 13:04:09Z antanas 
;
_cod_database_code 4033017

loop_
_space_group_symop_operation_xyz
'x, y, z'
'-x, y+1/2, -z'

loop_
_atom_site_type_symbol
_atom_site_label
_atom_site_fract_x
_atom_site_fract_y
_atom_site_fract_z
_atom_site_U_iso_or_equiv
_atom_site_adp_type
_atom_site_calc_flag
_atom_site_refinement_flags_adp
_atom_site_refinement_flags_posn
_atom_site_occupancy
Br Br1 -0.17162(7) 0.49932(2) 0.21287(8) 0.02059(12) Uani d . . 1
Cl Cl1 0.2017(3) 0.53357(7) 0.8485(2) 0.0364(4) Uani d . . 1
S S1 0.6221(2) 0.44566(6) 0.6918(2) 0.0258(3) Uani d . . 1
N N1 0.2658(7) 0.47580(19) 0.5025(7) 0.0172(7) Uani d . D 1
H H1 0.139(9) 0.474(3) 0.440(11) 0.021 Uiso d U D 1
C C1 0.3728(7) 0.43472(19) 0.5624(7) 0.0136(7) Uani d . . 1
C C2 0.5847(8) 0.5145(2) 0.6862(9) 0.0242(10) Uani d . . 1
H H2A 0.595143 0.527443 0.816788 0.029 Uiso calc U R 1
H H2B 0.690981 0.531808 0.640499 0.029 Uiso calc U R 1
C C3 0.3672(8) 0.5261(2) 0.5466(7) 0.0160(8) Uani d . . 1
C C4 0.2376(8) 0.56036(19) 0.6340(7) 0.0179(8) Uani d . . 1
H H4A 0.101922 0.565743 0.5384 0.022 Uiso calc U R 1
H H4B 0.304935 0.594329 0.664294 0.022 Uiso calc U R 1
C C5 0.3777(8) 0.5522(3) 0.3614(8) 0.0248(10) Uani d . . 1
H H5A 0.417987 0.588259 0.388269 0.037 Uiso calc U R 1
H H5B 0.242741 0.550584 0.264936 0.037 Uiso calc U R 1
H H5C 0.478951 0.53458 0.31248 0.037 Uiso calc U R 1
C C6 0.2883(7) 0.38258(19) 0.5254(6) 0.0135(7) Uani d . . 1
C C7 0.4208(8) 0.3410(2) 0.5352(8) 0.0198(9) Uani d . . 1
H H7 0.564716 0.346525 0.569466 0.024 Uiso calc U R 1
C C8 0.3424(9) 0.2916(2) 0.4950(9) 0.0226(10) Uani d . . 1
H H8 0.432576 0.263312 0.501812 0.027 Uiso calc U R 1
C C9 0.1317(9) 0.2835(2) 0.4449(8) 0.0205(9) Uani d . . 1
H H9 0.077267 0.249876 0.415143 0.025 Uiso calc U R 1
C C10 0.0010(8) 0.3250(2) 0.4384(8) 0.0209(9) Uani d . . 1
H H10 -0.142693 0.319277 0.406859 0.025 Uiso calc U R 1
C C11 0.0773(8) 0.3743(2) 0.4773(8) 0.0184(9) Uani d . . 1
H H11 -0.013399 0.402419 0.471339 0.022 Uiso calc U R 1
Br Br2 0.68061(9) 0.20177(2) 1.29975(12) 0.03371(18) Uani d . . 1
Cl Cl2 0.1733(2) 0.13945(6) 1.2954(2) 0.0290(3) Uani d . . 1
S S2 -0.1183(2) 0.25011(6) 0.8289(3) 0.0292(3) Uani d . . 1
N N2 0.2378(7) 0.21976(18) 1.0096(8) 0.0206(8) Uani d . D 1
H H2 0.354(10) 0.219(3) 1.098(11) 0.025 Uiso d U D 1
C C12 0.1326(8) 0.2609(2) 0.9577(7) 0.0160(8) Uani d . . 1
C C13 -0.0907(9) 0.1814(2) 0.8758(10) 0.0299(12) Uani d . . 1
H H13A -0.145765 0.171864 0.982676 0.036 Uiso calc U R 1
H H13B -0.165128 0.161652 0.759851 0.036 Uiso calc U R 1
C C14 0.1375(9) 0.1706(2) 0.9291(9) 0.0246(11) Uani d . . 1
C C15 0.2127(9) 0.1276(2) 1.0682(8) 0.0247(10) Uani d . . 1
H H15A 0.361007 0.122388 1.086685 0.03 Uiso calc U R 1
H H15B 0.140554 0.095543 1.013391 0.03 Uiso calc U R 1
C C16 0.2012(13) 0.1579(3) 0.7449(11) 0.0368(14) Uani d . . 1
H H16A 0.195217 0.120655 0.723902 0.055 Uiso calc U R 1
H H16B 0.341349 0.1701 0.761689 0.055 Uiso calc U R 1
H H16C 0.107069 0.175043 0.633497 0.055 Uiso calc U R 1
C C17 0.2150(7) 0.3127(2) 0.9932(7) 0.0145(8) Uani d . . 1
C C18 0.0844(8) 0.3544(2) 0.9833(8) 0.0189(9) Uani d . . 1
H H18 -0.059346 0.348879 0.952203 0.023 Uiso calc U R 1
C C19 0.1622(9) 0.4042(2) 1.0186(9) 0.0222(10) Uani d . . 1
H H19 0.072248 0.432479 1.01267 0.027 Uiso calc U R 1
C C20 0.3717(9) 0.4122(2) 1.0623(8) 0.0190(9) Uani d . . 1
H H20 0.425139 0.446137 1.084765 0.023 Uiso calc U R 1
C C21 0.5042(9) 0.3710(2) 1.0735(8) 0.0205(9) Uani d . . 1
H H21 0.647814 0.376793 1.105631 0.025 Uiso calc U R 1
C C22 0.4275(8) 0.3215(2) 1.0380(8) 0.0196(9) Uani d . . 1
H H22 0.518424 0.293491 1.043998 0.024 Uiso calc U R 1

loop_
_atom_site_aniso_label
_atom_site_aniso_U_11
_atom_site_aniso_U_22
_atom_site_aniso_U_33
_atom_site_aniso_U_12
_atom_site_aniso_U_13
_atom_site_aniso_U_23
Br1 0.01422(19) 0.0170(2) 0.0253(2) 0.00234(18) -0.00231(15) -0.0006(2)
Cl1 0.0545(9) 0.0389(9) 0.0207(6) 0.0211(7) 0.0185(6) 0.0123(6)
S1 0.0167(5) 0.0157(6) 0.0351(7) -0.0011(4) -0.0078(5) 0.0079(5)
N1 0.0135(16) 0.0123(18) 0.0211(18) 0.0022(13) -0.0023(13) -0.0036(14)
C1 0.0139(17) 0.013(2) 0.0131(17) 0.0030(13) 0.0032(13) 0.0009(13)
C2 0.0190(19) 0.016(2) 0.030(3) -0.0028(16) -0.0053(18) -0.0016(18)
C3 0.0157(18) 0.014(2) 0.0161(18) -0.0023(15) 0.0009(14) -0.0017(15)
C4 0.027(2) 0.0104(18) 0.0173(19) 0.0042(15) 0.0085(16) 0.0010(14)
C5 0.0186(19) 0.035(3) 0.020(2) -0.0028(18) 0.0050(17) 0.002(2)
C6 0.0163(18) 0.0122(19) 0.0118(16) 0.0000(14) 0.0038(13) 0.0006(13)
C7 0.018(2) 0.015(2) 0.024(2) 0.0048(16) 0.0027(17) 0.0048(17)
C8 0.025(2) 0.014(2) 0.027(2) 0.0025(18) 0.0052(19) 0.0008(18)
C9 0.029(2) 0.013(2) 0.017(2) 0.0010(18) 0.0022(17) 0.0004(16)
C10 0.019(2) 0.016(2) 0.024(2) -0.0012(17) 0.0014(17) 0.0027(18)
C11 0.019(2) 0.016(2) 0.020(2) 0.0012(16) 0.0052(16) 0.0004(16)
Br2 0.0182(2) 0.0152(3) 0.0570(4) 0.0025(2) -0.0055(2) -0.0052(3)
Cl2 0.0380(7) 0.0241(6) 0.0263(6) 0.0023(5) 0.0118(5) 0.0019(5)
S2 0.0226(6) 0.0189(7) 0.0348(8) -0.0038(5) -0.0089(5) 0.0082(5)
N2 0.0190(19) 0.0091(18) 0.031(2) 0.0002(14) 0.0033(16) 0.0003(16)
C12 0.0152(17) 0.016(2) 0.016(2) -0.0016(15) 0.0023(15) 0.0010(15)
C13 0.025(2) 0.017(3) 0.037(3) -0.0041(18) -0.007(2) 0.004(2)
C14 0.024(2) 0.013(2) 0.033(3) -0.0005(18) 0.004(2) -0.0035(19)
C15 0.032(2) 0.020(2) 0.021(2) 0.0009(18) 0.0054(19) 0.0012(18)
C16 0.057(4) 0.025(3) 0.030(3) -0.005(3) 0.014(3) 0.000(2)
C17 0.0149(17) 0.0109(19) 0.0168(19) 0.0022(14) 0.0030(14) 0.0026(14)
C18 0.018(2) 0.017(2) 0.022(2) 0.0021(16) 0.0072(16) -0.0007(17)
C19 0.026(2) 0.015(2) 0.027(2) 0.0059(18) 0.009(2) 0.0008(18)
C20 0.024(2) 0.012(2) 0.020(2) -0.0032(16) 0.0050(17) -0.0010(16)
C21 0.020(2) 0.017(2) 0.023(2) -0.0001(17) 0.0045(17) 0.0009(18)
C22 0.018(2) 0.012(2) 0.029(2) 0.0009(16) 0.0065(18) 0.0007(17)

loop_
_atom_type_symbol
_atom_type_description
_atom_type_scat_dispersion_real
_atom_type_scat_dispersion_imag
_atom_type_scat_source
C C 0.0033 0.0016 'International Tables Vol C Tables 4.2.6.8 and 6.1.1.4'
H H 0.0000 0.0000 'International Tables Vol C Tables 4.2.6.8 and 6.1.1.4'
Br Br -0.2901 2.4595 'International Tables Vol C Tables 4.2.6.8 and 6.1.1.4'
Cl Cl 0.1484 0.1585 'International Tables Vol C Tables 4.2.6.8 and 6.1.1.4'
N N 0.0061 0.0033 'International Tables Vol C Tables 4.2.6.8 and 6.1.1.4'
S S 0.1246 0.1234 'International Tables Vol C Tables 4.2.6.8 and 6.1.1.4'

loop_
_geom_angle_atom_site_label_1
_geom_angle_atom_site_label_2
_geom_angle_atom_site_label_3
_geom_angle
C1 S1 C2 92.4(2)
C1 N1 C3 118.6(4)
C1 N1 H1 121.(6)
C3 N1 H1 120.(6)
N1 C1 C6 123.3(4)
N1 C1 S1 114.8(4)
C6 C1 S1 121.9(4)
C3 C2 S1 107.8(4)
C3 C2 H2A 110.1
S1 C2 H2A 110.1
C3 C2 H2B 110.1
S1 C2 H2B 110.1
H2A C2 H2B 108.5
N1 C3 C4 108.6(4)
N1 C3 C5 110.2(4)
C4 C3 C5 106.9(4)
N1 C3 C2 105.5(4)
C4 C3 C2 113.5(4)
C5 C3 C2 112.1(4)
C3 C4 Cl1 112.5(3)
C3 C4 H4A 109.1
Cl1 C4 H4A 109.1
C3 C4 H4B 109.1
Cl1 C4 H4B 109.1
H4A C4 H4B 107.8
C3 C5 H5A 109.5
C3 C5 H5B 109.5
H5A C5 H5B 109.5
C3 C5 H5C 109.5
H5A C5 H5C 109.5
H5B C5 H5C 109.5
C11 C6 C7 119.9(5)
C11 C6 C1 120.6(4)
C7 C6 C1 119.5(5)
C8 C7 C6 120.1(5)
C8 C7 H7 119.9
C6 C7 H7 119.9
C7 C8 C9 119.9(5)
C7 C8 H8 120.1
C9 C8 H8 120.1
C8 C9 C10 119.7(5)
C8 C9 H9 120.2
C10 C9 H9 120.2
C11 C10 C9 120.9(5)
C11 C10 H10 119.6
C9 C10 H10 119.6
C10 C11 C6 119.5(5)
C10 C11 H11 120.2
C6 C11 H11 120.2
C12 S2 C13 91.6(3)
C12 N2 C14 116.7(5)
C12 N2 H2 124.(6)
C14 N2 H2 119.(6)
N2 C12 C17 124.6(5)
N2 C12 S2 114.0(4)
C17 C12 S2 121.4(4)
C14 C13 S2 105.8(4)
C14 C13 H13A 110.6
S2 C13 H13A 110.6
C14 C13 H13B 110.6
S2 C13 H13B 110.6
H13A C13 H13B 108.7
N2 C14 C15 110.6(5)
N2 C14 C13 105.1(5)
C15 C14 C13 115.7(5)
N2 C14 C16 107.9(5)
C15 C14 C16 107.2(5)
C13 C14 C16 110.2(6)
C14 C15 Cl2 112.6(4)
C14 C15 H15A 109.1
Cl2 C15 H15A 109.1
C14 C15 H15B 109.1
Cl2 C15 H15B 109.1
H15A C15 H15B 107.8
C14 C16 H16A 109.5
C14 C16 H16B 109.5
H16A C16 H16B 109.5
C14 C16 H16C 109.5
H16A C16 H16C 109.5
H16B C16 H16C 109.5
C18 C17 C22 119.0(5)
C18 C17 C12 120.3(5)
C22 C17 C12 120.7(5)
C17 C18 C19 120.7(5)
C17 C18 H18 119.6
C19 C18 H18 119.6
C20 C19 C18 119.5(5)
C20 C19 H19 120.3
C18 C19 H19 120.3
C19 C20 C21 120.5(5)
C19 C20 H20 119.8
C21 C20 H20 119.8
C22 C21 C20 120.2(5)
C22 C21 H21 119.9
C20 C21 H21 119.9
C21 C22 C17 120.1(5)
C21 C22 H22 120.0
C17 C22 H22 120.0

loop_
_geom_bond_atom_site_label_1
_geom_bond_atom_site_label_2
_geom_bond_distance
Cl1 C4 1.790(5)
S1 C1 1.707(5)
S1 C2 1.808(6)
N1 C1 1.295(7)
N1 C3 1.469(7)
N1 H1 0.85(6)
C1 C6 1.467(7)
C2 C3 1.560(8)
C2 H2A 0.99
C2 H2B 0.99
C3 C4 1.521(7)
C3 C5 1.530(7)
C4 H4A 0.99
C4 H4B 0.99
C5 H5A 0.98
C5 H5B 0.98
C5 H5C 0.98
C6 C11 1.394(7)
C6 C7 1.398(7)
C7 C8 1.390(8)
C7 H7 0.95
C8 C9 1.391(9)
C8 H8 0.95
C9 C10 1.391(8)
C9 H9 0.95
C10 C11 1.383(8)
C10 H10 0.95
C11 H11 0.95
Cl2 C15 1.778(6)
S2 C12 1.715(5)
S2 C13 1.818(7)
N2 C12 1.282(7)
N2 C14 1.486(8)
N2 H2 0.86(6)
C12 C17 1.453(7)
C13 C14 1.516(9)
C13 H13A 0.99
C13 H13B 0.99
C14 C15 1.494(9)
C14 C16 1.562(9)
C15 H15A 0.99
C15 H15B 0.99
C16 H16A 0.98
C16 H16B 0.98
C16 H16C 0.98
C17 C18 1.392(7)
C17 C22 1.408(7)
C18 C19 1.395(9)
C18 H18 0.95
C19 C20 1.385(8)
C19 H19 0.95
C20 C21 1.389(8)
C20 H20 0.95
C21 C22 1.384(8)
C21 H21 0.95
C22 H22 0.95

loop_
_geom_hbond_atom_site_label_D
_geom_hbond_atom_site_label_H
_geom_hbond_atom_site_label_A
_geom_hbond_distance_DH
_geom_hbond_distance_HA
_geom_hbond_distance_DA
_geom_hbond_angle_DHA
N1 H1 Br1 0.85(6) 2.36(6) 3.164(4) 157.(7)
N2 H2 Br2 0.86(6) 2.32(6) 3.168(5) 168.(8)

loop_
_geom_torsion_atom_site_label_1
_geom_torsion_atom_site_label_2
_geom_torsion_atom_site_label_3
_geom_torsion_atom_site_label_4
_geom_torsion
C3 N1 C1 C6 -179.4(4)
C3 N1 C1 S1 1.3(6)
C2 S1 C1 N1 4.6(4)
C2 S1 C1 C6 -174.7(4)
C1 S1 C2 C3 -8.4(4)
C1 N1 C3 C4 -129.6(5)
C1 N1 C3 C5 113.6(5)
C1 N1 C3 C2 -7.6(6)
S1 C2 C3 N1 9.9(5)
S1 C2 C3 C4 128.6(4)
S1 C2 C3 C5 -110.1(5)
N1 C3 C4 Cl1 58.7(5)
C5 C3 C4 Cl1 177.6(4)
C2 C3 C4 Cl1 -58.3(5)
N1 C1 C6 C11 -20.3(7)
S1 C1 C6 C11 158.9(4)
N1 C1 C6 C7 158.6(5)
S1 C1 C6 C7 -22.2(6)
C11 C6 C7 C8 0.7(8)
C1 C6 C7 C8 -178.1(5)
C6 C7 C8 C9 0.0(9)
C7 C8 C9 C10 -1.1(9)
C8 C9 C10 C11 1.4(8)
C9 C10 C11 C6 -0.6(8)
C7 C6 C11 C10 -0.5(7)
C1 C6 C11 C10 178.4(5)
C14 N2 C12 C17 -168.7(5)
C14 N2 C12 S2 8.2(7)
C13 S2 C12 N2 8.0(5)
C13 S2 C12 C17 -175.0(5)
C12 S2 C13 C14 -20.5(5)
C12 N2 C14 C15 -149.0(5)
C12 N2 C14 C13 -23.5(7)
C12 N2 C14 C16 94.0(6)
S2 C13 C14 N2 26.4(6)
S2 C13 C14 C15 148.7(5)
S2 C13 C14 C16 -89.5(6)
N2 C14 C15 Cl2 56.9(6)
C13 C14 C15 Cl2 -62.3(7)
C16 C14 C15 Cl2 174.3(5)
N2 C12 C17 C18 -161.4(5)
S2 C12 C17 C18 21.9(7)
N2 C12 C17 C22 18.6(8)
S2 C12 C17 C22 -158.1(4)
C22 C17 C18 C19 -0.4(8)
C12 C17 C18 C19 179.5(5)
C17 C18 C19 C20 0.5(9)
C18 C19 C20 C21 -0.8(9)
C19 C20 C21 C22 1.0(9)
C20 C21 C22 C17 -0.9(8)
C18 C17 C22 C21 0.6(8)
C12 C17 C22 C21 -179.3(5)
